data_2022513
loop_
_publ_author_name
'Akram, Sehrish'
'Mehmood, Arshad'
'Noureen, Sajida'
'Ahmed, Maqsood'

_publ_section_title
;
 Thermal-induced transformation of glutamic acid to pyroglutamic acid and
 self-cocrystallization: a charge--density analysis
;
_journal_coeditor_code EF3024
_journal_issue 2
_journal_name_full 'Acta Crystallographica Section C Structural Chemistry'
_journal_paper_doi 10.1107/S2053229621013607
_journal_volume 78
_journal_year 2022
_chemical_absolute_configuration unk
_chemical_formula_iupac 'C5 H7 N O3, C5 H9 N O4, H2 O'
_chemical_formula_moiety 'C5 H7 N O3, C5 H9 N O4, H2 O'
_chemical_formula_sum 'C10 H18 N2 O8'
_chemical_formula_weight 294.248
_chemical_name_common
;
Glutamic acid--pyroglutamic acid--water (1/1/1)
;
_chemical_name_systematic
;
2-Aminopentanedioic acid--5-oxopyrrolidine-2-carboxylic acid--water (1/1/1)
;
_space_group_IT_number 4
_space_group_name_Hall 'P 2yb'
_space_group_name_H-M_alt 'P 1 21 1'
_symmetry_cell_setting monoclinic
_atom_sites_solution_hydrogens difmap
_atom_sites_solution_primary direct
_atom_sites_solution_secondary difmap
_audit_creation_method 'MoPro v21.06             '
_cell_angle_alpha 90.
_cell_angle_beta 96.817(2)
_cell_angle_gamma 90.
_cell_formula_units_Z 2
_cell_length_a 5.1153(3)
_cell_length_b 7.1849(4)
_cell_length_c 18.4639(9)
_cell_measurement_reflns_used 3695
_cell_measurement_temperature 298(2)
_cell_measurement_theta_max 26.4
_cell_measurement_theta_min 2.22
_cell_volume 673.80(6)
_computing_structure_refinement
;
MoPro (Jelsch <i>et al.</i>,  2005)
;
_diffrn_ambient_temperature 298(2)
_diffrn_measured_fraction_theta_full 0.926
_diffrn_measured_fraction_theta_max 0.99
_diffrn_measurement_device_type
;
Bruker D8 Venture
;
_diffrn_measurement_method 'Omega and phi scan'
_diffrn_radiation_monochromator 'helios Mirror Optics'
_diffrn_radiation_source 'fine-focus sealed tube'
_diffrn_radiation_type MoK\a
_diffrn_radiation_wavelength 0.71073
_diffrn_reflns_av_R_equivalents 0.055
_diffrn_reflns_av_sigmaI/netI 0.07856
_diffrn_reflns_limit_h_max 6
_diffrn_reflns_limit_h_min -6
_diffrn_reflns_limit_k_max 8
_diffrn_reflns_limit_k_min -8
_diffrn_reflns_limit_l_max 22
_diffrn_reflns_limit_l_min 0
_diffrn_reflns_number 7139
_diffrn_reflns_theta_full 25.33
_diffrn_reflns_theta_max 25.33
_diffrn_reflns_theta_min 2.22
_exptl_absorpt_coefficient_mu 0.126
_exptl_absorpt_correction_T_max 0.7452
_exptl_absorpt_correction_T_min 0.4873
_exptl_absorpt_correction_type multi-scan
_exptl_absorpt_process_details
;
(SADABS; Bruker, 2016)
;
_exptl_crystal_colour colourless
_exptl_crystal_density_diffrn 1.451
_exptl_crystal_density_method 'not measured'
_exptl_crystal_description plate-like
_exptl_crystal_F_000 312
_exptl_crystal_size_max 0.5
_exptl_crystal_size_mid 0.29
_exptl_crystal_size_min 0.07
_refine_diff_density_max 0.24
_refine_diff_density_min -0.25
_refine_ls_abs_structure_details
;
Flack (1983)
;
_refine_ls_abs_structure_Flack 0.0(19)
_refine_ls_extinction_method none
_refine_ls_goodness_of_fit_ref 0.849
_refine_ls_hydrogen_treatment constr
_refine_ls_matrix_type full
_refine_ls_number_parameters 120
_refine_ls_number_reflns 2373
_refine_ls_number_restraints 0
_refine_ls_restrained_S_all 0.000
_refine_ls_R_factor_all 0.0684
_refine_ls_R_factor_gt 0.0455
_refine_ls_shift/su_max 0.000
_refine_ls_shift/su_mean 0.000
_refine_ls_structure_factor_coef Fsqd
_refine_ls_weighting_details 'calc w =1/[\s^2^(Fo^2^)+(0.03314P)^2^+0.21229P] where P=(Fo^2^+2Fc^2'
_refine_ls_weighting_scheme calc
_refine_ls_wR_factor_gt 0.0864
_refine_ls_wR_factor_ref 0.0959
_reflns_number_gt 1855
_reflns_number_total 2373
_reflns_threshold_expression 'I > 2 \s(I)'
_cod_data_source_file ef3024sup1.cif
_cod_data_source_block ELMAM2_MoPro
_cod_original_sg_symbol_Hall ' P 2yb'
_cod_database_code 2022513

loop_
_symmetry_equiv_pos_as_xyz
'x, y, z'
'-x, y+1/2, -z'

loop_
_atom_site_type_symbol
_atom_site_label
_atom_site_fract_x
_atom_site_fract_y
_atom_site_fract_z
_atom_site_U_iso_or_equiv
_atom_site_adp_type
_atom_site_calc_flag
_atom_site_occupancy
_atom_site_disorder_assembly
_atom_site_disorder_group
O O2 -0.1949(5) -0.66352(4) -0.70660(12) 0.0449(8) Uani d 1 . .
O O3 -0.5487(4) -0.5144(5) -0.67669(11) 0.0427(7) Uani d 1 . .
O O4 -0.3069(4) -0.4786(6) -0.54831(10) 0.0364(6) Uani d 1 . .
O O5 -0.6742(4) -0.5025(5) -0.49480(11) 0.0326(6) Uani d 1 . .
O O6 -0.3418(5) -0.4881(5) -0.25599(11) 0.0460(8) Uani d 1 . .
O O7 0.0377(5) -0.5645(5) -0.19089(10) 0.0477(8) Uani d 1 . .
O O8 -0.1412(7) -0.4681(7) -0.07136(14) 0.0839(13) Uani d 1 . .
N N1 -0.4016(7) -0.7037(6) -0.84719(14) 0.0494(13) Uani d 1 . .
N N2 -0.0593(5) -0.2985(5) -0.42953(13) 0.0233(7) Uani d 1 . .
H H2a 0.02779 -0.25631 -0.37858 0.04989 Uani d 1 . .
H H2b 0.08057 -0.36351 -0.45860 0.04642 Uani d 1 . .
H H2c -0.13633 -0.18110 -0.45736 0.04816 Uani d 1 . .
O O1 -0.2104(7) -0.6786(6) -0.95178(13) 0.0762(14) Uani d 1 . .
C C1 -0.3381(9) -0.6124(7) -0.90487(19) 0.0475(14) Uani d 1 . .
C C2 -0.4439(12) -0.4228(8) -0.9039(3) 0.080(2) Uani d 1 . .
H H2d -0.28769 -0.31874 -0.90416 0.08108 Uani calc 1 . .
H H2e -0.59363 -0.39729 -0.95040 0.08615 Uani calc 1 . .
C C3 -0.5665(9) -0.4022(7) -0.8348(2) 0.0525(15) Uani d 1 . .
H H3a -0.46015 -0.29823 -0.79972 0.06485 Uani calc 1 . .
H H3b -0.77012 -0.35761 -0.84797 0.07379 Uani calc 1 . .
C C4 -0.5502(7) -0.5963(6) -0.79962(15) 0.0354(11) Uani d 1 . .
H H4 -0.74871 -0.65370 -0.80134 0.06309 Uani calc 1 . .
C C5 -0.4105(7) -0.5959(6) -0.72228(16) 0.0303(10) Uani d 1 . .
C C6 -0.4335(6) -0.4713(6) -0.49452(15) 0.0234(8) Uani d 1 . .
C C7 -0.2771(6) -0.4300(6) -0.42021(15) 0.0214(8) Uani d 1 . .
H H7a -0.40471 -0.36785 -0.38373 0.04695 Uani d 1 . .
C C8 -0.1734(7) -0.6172(6) -0.38898(15) 0.0285(10) Uani d 1 . .
H H8a -0.34072 -0.70475 -0.38055 0.05197 Uani d 1 . .
H H8b -0.06218 -0.68294 -0.42869 0.04922 Uani d 1 . .
C C9 0.0074(6) -0.6141(6) -0.31685(16) 0.0328(10) Uani d 1 . .
H H9a 0.08318 -0.75514 -0.30609 0.06088 Uani calc 1 . .
H H9b 0.17297 -0.52254 -0.32425 0.05664 Uani calc 1 . .
C C10 -0.1217(7) -0.5464(6) -0.25300(16) 0.0330(11) Uani d 1 . .
H H7 -0.05506 -0.53002 -0.14644 0.06872 Uani calc 1 . .
H H1 -0.33635 -0.83244 -0.83096 0.07025 Uani calc 1 . .
H H3 -0.46134 -0.49295 -0.62412 0.04348 Uani d 1 . .
H H8c -0.12148 -0.55508 -0.02919 0.09454 Uani calc 1 . .
H H8d 0.01745 -0.39122 -0.05805 0.08796 Uani calc 1 . .

loop_
_atom_site_aniso_label
_atom_site_aniso_U_11
_atom_site_aniso_U_22
_atom_site_aniso_U_33
_atom_site_aniso_U_12
_atom_site_aniso_U_13
_atom_site_aniso_U_23
O2 0.0455(16) 0.0563(18) 0.0309(13) 0.0140(14) -0.0042(11) -0.0056(13)
O3 0.0422(14) 0.0569(18) 0.0278(11) 0.0102(14) -0.0008(10) -0.0109(13)
O4 0.0285(12) 0.0594(17) 0.0206(10) -0.0011(13) 0.0010(9) -0.0084(12)
O5 0.0214(12) 0.0394(14) 0.0358(11) -0.0032(12) -0.0008(9) -0.0096(12)
O6 0.0495(15) 0.0554(18) 0.0334(12) 0.0109(15) 0.0066(11) -0.0002(14)
O7 0.0542(16) 0.062(2) 0.0248(11) -0.0085(14) -0.0041(11) 0.0060(13)
O8 0.115(3) 0.099(3) 0.0394(14) -0.029(2) 0.0157(14) -0.0012(18)
N1 0.095(3) 0.0280(18) 0.0262(14) 0.0110(18) 0.0092(16) -0.0009(14)
N2 0.0244(14) 0.0219(14) 0.0231(12) -0.0059(11) 0.0006(11) 0.0018(12)
H2a 0.05087 0.05550 0.04111 -0.01113 -0.00365 -0.00304
H2b 0.03792 0.05235 0.04969 -0.00147 0.00812 -0.00037
H2c 0.05304 0.04055 0.04939 -0.00055 -0.00012 0.00437
O1 0.131(3) 0.063(2) 0.0399(14) 0.026(2) 0.0335(17) 0.0030(16)
C1 0.074(3) 0.036(2) 0.0323(18) 0.007(2) 0.0065(19) 0.0039(19)
C2 0.146(5) 0.043(3) 0.056(3) 0.028(3) 0.033(3) 0.017(2)
H2d 0.12095 0.06835 0.05501 0.00304 0.01489 0.00477
H2e 0.13176 0.07920 0.04270 0.02152 -0.00958 0.00158
C3 0.079(3) 0.040(2) 0.036(2) 0.022(2) -0.003(2) 0.0054(19)
H3a 0.09291 0.05398 0.04521 0.00519 -0.00192 -0.00064
H3b 0.08819 0.07377 0.05443 0.02321 -0.01218 0.00286
C4 0.050(2) 0.030(2) 0.0232(15) 0.0033(18) -0.0058(16) -0.0006(16)
H4 0.07224 0.06272 0.05093 0.00216 -0.00676 -0.00713
C5 0.033(2) 0.0333(19) 0.0233(15) 0.0042(16) -0.0015(15) -0.0023(16)
C6 0.0216(16) 0.0231(17) 0.0251(15) 0.0000(14) 0.0014(13) -0.0046(14)
C7 0.0225(16) 0.0237(18) 0.0178(14) -0.0032(13) 0.0010(12) -0.0022(13)
H7a 0.04382 0.05340 0.04476 0.00260 0.01002 -0.00766
C8 0.039(2) 0.0205(18) 0.0258(15) -0.0007(15) 0.0020(14) 0.0028(15)
H8a 0.05005 0.05407 0.05201 -0.01213 0.00700 0.00516
H8b 0.05035 0.05360 0.04430 0.00986 0.00809 0.00146
C9 0.037(2) 0.033(2) 0.0265(15) 0.0068(17) -0.0009(14) 0.0034(16)
H9a 0.07445 0.05545 0.05063 0.00968 -0.00136 0.00914
H9b 0.04913 0.06761 0.05163 -0.00999 -0.00042 0.00391
C10 0.041(2) 0.032(2) 0.0256(17) -0.0015(17) 0.0002(16) 0.0059(15)
H7 0.08678 0.07925 0.03919 -0.00823 0.00352 -0.00048
H1 0.10913 0.05286 0.04978 0.02096 0.01363 -0.00102
H3 0.04304 0.04725 0.03882 0.00719 -0.00062 -0.00379
H8c 0.13941 0.10077 0.04272 -0.01619 0.00776 0.00748
H8d 0.11437 0.09487 0.05149 -0.02124 -0.00321 -0.00610

loop_
_atom_type_symbol
_atom_type_description
_atom_type_scat_dispersion_real
_atom_type_scat_dispersion_imag
_atom_type_scat_source
C C 0.0033 0.0016 'Clementi & Roetti 1974. Atomic Data & Nuclear Data Tables. 14, 177'
H H 0.0000 0.0000 'Clementi & Roetti 1974. Atomic Data & Nuclear Data Tables. 14, 177'
N N 0.0061 0.0033 'Clementi & Roetti 1974. Atomic Data & Nuclear Data Tables. 14, 177'
O O 0.0106 0.0060 'Clementi & Roetti 1974. Atomic Data & Nuclear Data Tables. 14, 177'

loop_
_geom_angle_atom_site_label_1
_geom_angle_atom_site_label_2
_geom_angle_atom_site_label_3
_geom_angle_site_symmetry_1
_geom_angle_site_symmetry_2
_geom_angle_site_symmetry_3
_geom_angle
_geom_angle_publ_flag
C5 O3 H3 . . . 117.9 ?
C10 O7 H7 . . . 111.8 ?
H8d O8 H8c . . . 98.8 ?
C1 N1 C4 . . . 114.8(3) ?
C1 N1 H1 . . . 125.8 ?
C4 N1 H1 . . . 118.9 ?
C7 N2 H2a . . . 109.1 ?
C7 N2 H2c . . . 109.1 ?
C7 N2 H2b . . . 110.0 ?
H2a N2 H2c . . . 107.9 ?
H2a N2 H2b . . . 110.3 ?
H2c N2 H2b . . . 110.4 ?
O1 C1 N1 . . . 124.8(3) ?
O1 C1 C2 . . . 126.2(3) ?
N1 C1 C2 . . . 108.9(3) ?
C1 C2 C3 . . . 107.2(3) ?
C1 C2 H2d . . . 111.3 ?
C1 C2 H2e . . . 111.7 ?
C3 C2 H2d . . . 108.5 ?
C3 C2 H2e . . . 109.1 ?
H2d C2 H2e . . . 108.9 ?
C4 C3 C2 . . . 105.3(3) ?
C4 C3 H3b . . . 111.3 ?
C4 C3 H3a . . . 111.8 ?
C2 C3 H3b . . . 109.1 ?
C2 C3 H3a . . . 110.2 ?
H3b C3 H3a . . . 109.1 ?
N1 C4 C5 . . . 110.4(2) ?
N1 C4 C3 . . . 103.5(3) ?
N1 C4 H4 . . . 109.5 ?
C5 C4 C3 . . . 113.1(3) ?
C5 C4 H4 . . . 111.1 ?
C3 C4 H4 . . . 109.1 ?
O3 C5 O2 . . . 125.2(3) ?
O3 C5 C4 . . . 112.2(2) ?
O2 C5 C4 . . . 122.6(3) ?
O4 C6 O5 . . . 126.3(2) ?
O4 C6 C7 . . . 117.1(2) ?
O5 C6 C7 . . . 116.6(2) ?
N2 C7 C6 . . . 109.8(2) ?
N2 C7 C8 . . . 111.7(2) ?
N2 C7 H7a . . . 108.9 ?
C6 C7 C8 . . . 106.7(2) ?
C6 C7 H7a . . . 110.2 ?
C8 C7 H7a . . . 109.5 ?
C7 C8 C9 . . . 117.5(2) ?
C7 C8 H8b . . . 108.2 ?
C7 C8 H8a . . . 108.6 ?
C9 C8 H8b . . . 106.4 ?
C9 C8 H8a . . . 106.8 ?
H8b C8 H8a . . . 109.2 ?
C10 C9 C8 . . . 114.3(2) ?
C10 C9 H9b . . . 108.8 ?
C10 C9 H9a . . . 109.7 ?
C8 C9 H9b . . . 107.3 ?
C8 C9 H9a . . . 108.0 ?
H9b C9 H9a . . . 108.5 ?
O7 C10 O6 . . . 123.4(3) ?
O7 C10 C9 . . . 111.3(2) ?
O6 C10 C9 . . . 125.3(3) ?

loop_
_geom_bond_atom_site_label_1
_geom_bond_atom_site_label_2
_geom_bond_site_symmetry_2
_geom_bond_distance
_geom_bond_publ_flag
O2 C5 . 1.208(4) ?
O3 C5 . 1.301(4) ?
O3 H3 . 1.03100 ?
O4 C6 . 1.249(3) ?
O5 C6 . 1.251(3) ?
O6 C10 . 1.196(4) ?
O7 C10 . 1.332(4) ?
O7 H7 . 1.02600 ?
O8 H8d . 0.98800 ?
O8 H8c . 0.99430 ?
N1 C1 . 1.324(5) ?
N1 C4 . 1.451(4) ?
N1 H1 . 1.01610 ?
N2 C7 . 1.486(4) ?
N2 H2a . 1.03730 ?
N2 H2c . 1.04090 ?
N2 H2b . 1.05290 ?
O1 C1 . 1.240(5) ?
C1 C2 . 1.466(6) ?
C2 C3 . 1.493(6) ?
C2 H2d . 1.09480 ?
C2 H2e . 1.09620 ?
C3 C4 . 1.536(5) ?
C3 H3b . 1.08940 ?
C3 H3a . 1.09130 ?
C4 C5 . 1.519(4) ?
C4 H4 . 1.09310 ?
C6 C7 . 1.533(4) ?
C7 C8 . 1.533(4) ?
C7 H7a . 1.08790 ?
C8 C9 . 1.529(4) ?
C8 H8b . 1.08800 ?
C8 H8a . 1.08810 ?
C9 C10 . 1.499(4) ?
C9 H9b . 1.09400 ?
C9 H9a . 1.09440 ?

loop_
_geom_hbond_atom_site_label_D
_geom_hbond_atom_site_label_H
_geom_hbond_atom_site_label_A
_geom_hbond_site_symmetry_A
_geom_hbond_distance_DH
_geom_hbond_distance_HA
_geom_hbond_distance_DA
_geom_hbond_angle_DHA
C8 H8a O3 2_444 1.088 2.555 3.471(4) 141.18
C2 H2e O1 2_453 1.096 2.511 3.491(6) 148.25
N2 H2c O5 2_454 1.041 1.778 2.808(3) 169.19
N1 H1 O7 2_544 1.016 2.265 3.220(4) 155.97
N2 H2a O2 2_554 1.037 1.825 2.859(3) 174.48
O8 H8d O1 2_554 0.988 1.816 2.749(5) 156.27
C7 H7a O6 1 1.088 2.496 3.117(3) 115.04
O7 H7 O8 1 1.026 1.568 2.582(4) 168.79
O3 H3 O4 1 1.031 1.527 2.553(3) 173.00
O3 H3 C6 1 1.031 2.385 3.360(3) 157.21
O8 H8c O1 1_556 0.994 1.787 2.734(4) 158.00
O8 H8c C1 1_556 0.994 2.696 3.504(4) 138.50
N2 H2b O5 1_655 1.053 1.794 2.836(3) 169.83

loop_
_geom_torsion_atom_site_label_1
_geom_torsion_atom_site_label_2
_geom_torsion_atom_site_label_3
_geom_torsion_atom_site_label_4
_geom_torsion_site_symmetry_1
_geom_torsion_site_symmetry_2
_geom_torsion_site_symmetry_3
_geom_torsion_site_symmetry_4
_geom_torsion
_geom_torsion_publ_flag
O2 C5 O3 H3 . . . . 6.84 ?
O2 C5 C4 N1 . . . . 6.0(6) ?
O2 C5 C4 C3 . . . . -109.4(6) ?
O2 C5 C4 H4 . . . . 127.60 ?
O3 C5 C4 N1 . . . . -174.5(7) ?
O3 C5 C4 C3 . . . . 70.2(7) ?
O3 C5 C4 H4 . . . . -52.86 ?
O4 C6 C7 N2 . . . . 35.1(7) ?
O4 C6 C7 C8 . . . . -86.1(7) ?
O4 C6 C7 H7a . . . . 155.06 ?
O5 C6 C7 N2 . . . . -148.0(7) ?
O5 C6 C7 C8 . . . . 90.8(7) ?
O5 C6 C7 H7a . . . . -28.01 ?
O6 C10 O7 H7 . . . . 3.40 ?
O6 C10 C9 C8 . . . . -4.2(7) ?
O6 C10 C9 H9b . . . . 115.73 ?
O6 C10 C9 H9a . . . . -125.74 ?
O7 C10 C9 C8 . . . . 173.8(7) ?
O7 C10 C9 H9b . . . . -66.28 ?
O7 C10 C9 H9a . . . . 52.25 ?
N1 C1 C2 C3 . . . . 4.0(6) ?
N1 C1 C2 H2d . . . . 122.48 ?
N1 C1 C2 H2e . . . . -115.47 ?
N1 C4 C3 C2 . . . . 4.9(6) ?
N1 C4 C3 H3b . . . . 123.00 ?
N1 C4 C3 H3a . . . . -114.73 ?
N2 C7 C8 C9 . . . . 55.8(5) ?
N2 C7 C8 H8b . . . . -64.68 ?
N2 C7 C8 H8a . . . . 176.93 ?
H2a N2 C7 C6 . . . . 171.68 ?
H2a N2 C7 C8 . . . . -70.14 ?
H2a N2 C7 H7a . . . . 50.93 ?
H2b N2 C7 C6 . . . . -67.16 ?
H2b N2 C7 C8 . . . . 51.02 ?
H2b N2 C7 H7a . . . . 172.09 ?
H2c N2 C7 C6 . . . . 54.02 ?
H2c N2 C7 C8 . . . . 172.19 ?
H2c N2 C7 H7a . . . . -66.74 ?
O1 C1 N1 C4 . . . . 179.5(6) ?
O1 C1 N1 H1 . . . . 7.71 ?
O1 C1 C2 C3 . . . . -176.2(7) ?
O1 C1 C2 H2d . . . . -57.72 ?
O1 C1 C2 H2e . . . . 64.34 ?
C1 N1 C4 C5 . . . . -124.1(6) ?
C1 N1 C4 C3 . . . . -2.8(5) ?
C1 N1 C4 H4 . . . . 113.39 ?
C1 C2 C3 C4 . . . . -5.5(7) ?
C1 C2 C3 H3b . . . . -125.05 ?
C1 C2 C3 H3a . . . . 115.27 ?
C2 C1 N1 C4 . . . . -0.7(7) ?
C2 C1 N1 H1 . . . . -172.48 ?
C2 C3 C4 C5 . . . . 124.4(8) ?
C2 C3 C4 H4 . . . . -111.51 ?
H2d C2 C3 C4 . . . . -125.80 ?
H2d C2 C3 H3b . . . . 114.63 ?
H2d C2 C3 H3a . . . . -5.05 ?
H2e C2 C3 C4 . . . . 115.66 ?
H2e C2 C3 H3b . . . . -3.91 ?
H2e C2 C3 H3a . . . . -123.59 ?
C3 C4 N1 H1 . . . . 169.63 ?
H3a C3 C4 C5 . . . . 4.69 ?
H3a C3 C4 H4 . . . . 128.83 ?
H3b C3 C4 C5 . . . . -117.58 ?
H3b C3 C4 H4 . . . . 6.55 ?
C4 C5 O3 H3 . . . . -172.69 ?
H4 C4 N1 H1 . . . . -74.20 ?
C5 C4 N1 H1 . . . . 48.37 ?
C6 C7 C8 C9 . . . . 175.7(5) ?
C6 C7 C8 H8b . . . . 55.30 ?
C6 C7 C8 H8a . . . . -63.09 ?
C7 C8 C9 C10 . . . . 64.8(5) ?
C7 C8 C9 H9b . . . . -56.00 ?
C7 C8 C9 H9a . . . . -172.76 ?
H7a C7 C8 C9 . . . . -64.98 ?
H7a C7 C8 H8b . . . . 174.58 ?
H7a C7 C8 H8a . . . . 56.20 ?
H8a C8 C9 C10 . . . . -57.33 ?
H8a C8 C9 H9b . . . . -178.11 ?
H8a C8 C9 H9a . . . . 65.13 ?
H8b C8 C9 C10 . . . . -173.83 ?
H8b C8 C9 H9b . . . . 65.39 ?
H8b C8 C9 H9a . . . . -51.37 ?
C9 C10 O7 H7 . . . . -174.64 ?

_cod_database_fobs_code 2022513
